data_4325073
loop_
_publ_author_name
'Ying Liang'
'Bodo B\"ohme'
'Marianne Reibold'
'Walter Schnelle'
'Ulrich Schwarz'
'Michael Baitinger'
'Hannes Lichte'
'Yuri Grin'

_publ_contact_author_address
;
Max-Planck-Institut f\"ur Chemische Physik fester Stoffe
N\"othnitzer Str. 40
D-01187 Dresden
Germany
;
_publ_contact_author_email grin@cpfs.mpg.de
_publ_contact_author_fax 49(351)46464002
_publ_contact_author_name 'Yuri Grin'
_publ_contact_author_phone 49(351)46464000
_publ_section_title
;
 Synthesis of the Clathrate-I Phase Ba8-xSi46 via Redox Reactions
;
_journal_name_full 'Inorganic Chemistry'
_journal_page_first 4523
_journal_page_last 4528
_journal_paper_doi 10.1021/ic2001859
_journal_volume 50
_journal_year 2011
_chemical_formula_sum 'Ba6.2 Si46'
_chemical_formula_weight 2143.36
_space_group_crystal_system cubic
_space_group_IT_number 223
_space_group_name_Hall '-P 4n 2 3'
_space_group_name_H-M_alt 'P m -3 n'
_symmetry_space_group_name_Hall '-P 4n 2 3'
_symmetry_space_group_name_H-M 'P m -3 n'
_audit_creation_method 'WinCSD program'
_cell_angle_alpha 90
_cell_angle_beta 90
_cell_angle_gamma 90
_cell_formula_units_Z 1
_cell_length_a 10.2606(5)
_cell_length_b 10.2606(5)
_cell_length_c 10.2606(5)
_cell_measurement_radiation CuK\a1
_cell_measurement_temperature 295(2)
_cell_measurement_theta_max 50
_cell_measurement_theta_min 2.5
_cell_measurement_wavelength 1.54056
_cell_volume 1080.24(9)
_computing_cell_refinement 'WinCSD (Akselrud et al, 1993)'
_computing_publication_material
;
WinCSD (Akselrud et al, 1993)
L.G. Akselrud, P.Yu. Zavalii, Yu.N. Grin, 
V.K. Pecharsky, B. Baumgartner, E. W\"olfel,
(1993) Materials Science Forum, 133-136, 335-340
;
_computing_structure_refinement 'WinCSD (Akselrud et al, 1993)'
_computing_structure_solution 'WinCSD (Akselrud et al, 1993)'
_diffrn_ambient_environment air
_diffrn_ambient_temperature 295(2)
_diffrn_measurement_device 'STOE STADI P diffractometer'
_diffrn_radiation_monochromator 'Ge 111 crystal'
_diffrn_radiation_probe x-ray
_diffrn_radiation_wavelength 1.54056
_exptl_absorpt_coefficient_mu 55.25
_exptl_crystal_density_diffrn 3.296
_exptl_crystal_F_000 991.2
_pd_char_colour dark-grey
_pd_char_particle_morphology irregular
_pd_meas_2theta_range_max 119
_pd_meas_2theta_range_min 5
_pd_meas_number_of_points 5750
_pd_proc_ls_profile_function pseudo-Voit
_pd_proc_ls_prof_R_factor 0.2542
_pd_proc_ls_prof_wR_factor 0.1024
_pd_spec_mounting 'packed powder pellet'
_pd_spec_mount_mode reflection
_pd_spec_shape flat_sheet
_refine_ls_extinction_method none
_refine_ls_hydrogen_treatment noref
_refine_ls_matrix_type fullcycle
_refine_ls_number_parameters 15
_refine_ls_R_I_factor 0.0698
_refine_ls_shift/su_max
;
;
_refine_ls_structure_factor_coef Inet
_refine_ls_weighting_details 1/[Y~i~+\s(Y~i~)]
_refine_ls_weighting_scheme sigma
_reflns_number_total 164
_cod_data_source_file ic2001859_si_003.cif
_cod_data_source_block Ba6.20Si46
_cod_original_cell_volume 1080.2(1)
_cod_original_formula_sum 'Ba6.20 Si46'
_cod_database_code 4325073

loop_
_symmetry_equiv_pos_as_xyz
x,y,z
z,x,y
y,z,x
x,y,-z
z,x,-y
y,z,-x
-x,y,z
-z,x,y
-y,z,x
-x,y,-z
-z,x,-y
-y,z,-x
1/2+y,1/2+x,1/2+z
1/2+x,1/2+z,1/2+y
1/2+z,1/2+y,1/2+x
1/2+y,1/2+x,1/2-z
1/2+x,1/2+z,1/2-y
1/2+z,1/2+y,1/2-x
1/2+y,1/2-x,1/2+z
1/2+x,1/2-z,1/2+y
1/2+z,1/2-y,1/2+x
1/2+y,1/2-x,1/2-z
1/2+x,1/2-z,1/2-y
1/2+z,1/2-y,1/2-x
-x,-y,-z
-z,-x,-y
-y,-z,-x
-x,-y,z
-z,-x,y
-y,-z,x
x,-y,-z
z,-x,-y
y,-z,-x
x,-y,z
z,-x,y
y,-z,x
-1/2-y,-1/2-x,-1/2-z
-1/2-x,-1/2-z,-1/2-y
-1/2-z,-1/2-y,-1/2-x
-1/2-y,-1/2-x,-1/2+z
-1/2-x,-1/2-z,-1/2+y
-1/2-z,-1/2-y,-1/2+x
-1/2-y,-1/2+x,-1/2-z
-1/2-x,-1/2+z,-1/2-y
-1/2-z,-1/2+y,-1/2-x
-1/2-y,-1/2+x,-1/2+z
-1/2-x,-1/2+z,-1/2+y
-1/2-z,-1/2+y,-1/2+x

loop_
_atom_site_label
_atom_site_fract_x
_atom_site_fract_y
_atom_site_fract_z
_atom_site_thermal_displace_type
_atom_site_U_iso_or_equiv
_atom_site_symmetry_multiplicity
_atom_site_type_symbol
_atom_site_occupancy
Ba1 0 0 0 Uiso 0.03(2) 2 Ba 0.101(6)
Ba2 0.25 0.5 0 Uiso 0.0225(10) 6 Ba 1.
Si1 0.25 0 0.5 Uiso 0.019(4) 6 Si 1.
Si2 0.1830(4) 0.1830(4) 0.1830(4) Uiso 0.017(3) 16 Si 1.
Si3 0 0.3046(5) 0.1207(6) Uiso 0.018(2) 24 Si 1.

loop_
_atom_type_symbol
_atom_type_description
_atom_type_number_in_cell
_atom_type_scat_dispersion_real
_atom_type_scat_dispersion_imag
_atom_type_scat_source
Ba Ba 6.20 -1.334 8.460 International_Tables_Vol_IV_Table_2.3.1
Si Si 46.00 0.244 0.330 International_Tables_Vol_IV_Table_2.3.1

loop_
_diffrn_radiation_type
CuK\a~1~

loop_
_geom_angle_atom_site_label_1
_geom_angle_atom_site_label_2
_geom_angle_atom_site_label_3
_geom_angle
_geom_angle_site_symmetry_1
_geom_angle_site_symmetry_3
_geom_angle_publ_flag
Si2 Ba1 Si2 70.53(11) . 4_555 no
Si2 Ba1 Si2 70.53(11) . 7_555 no
Si2 Ba1 Si2 109.47(11) . 10_555 no
Si2 Ba1 Si2 180.00(11) . 25_555 no
Si2 Ba1 Si2 109.47(11) . 28_555 no
Si2 Ba1 Si2 109.47(11) . 31_555 no
Si2 Ba1 Si2 70.53(11) . 34_555 no
Si2 Ba1 Si3 41.46(11) . . no
Si2 Ba1 Si3 41.46(11) . 2_555 no
Si2 Ba1 Si3 41.46(11) . 3_555 no
Si2 Ba1 Si3 71.10(11) . 4_555 no
Si2 Ba1 Si3 108.90(11) . 5_555 no
Si2 Ba1 Si3 71.10(11) . 8_555 no
Si2 Ba1 Si3 108.90(11) . 9_555 no
Si2 Ba1 Si3 138.54(11) . 11_555 no
Si2 Ba1 Si3 138.54(11) . 25_555 no
Si2 Ba1 Si3 138.54(11) . 27_555 no
Si2 Ba1 Si3 108.90(11) . 28_555 no
Si2 Ba1 Si3 71.10(11) . 33_555 no
Si2 Ba1 Si2 109.47(11) 4_555 7_555 no
Si2 Ba1 Si2 70.53(11) 4_555 10_555 no
Si2 Ba1 Si2 109.47(11) 4_555 25_555 no
Si2 Ba1 Si2 180.00(11) 4_555 28_555 no
Si2 Ba1 Si2 70.53(11) 4_555 31_555 no
Si2 Ba1 Si2 109.47(11) 4_555 34_555 no
Si2 Ba1 Si3 71.10(11) 4_555 . no
Si2 Ba1 Si3 108.90(11) 4_555 2_555 no
Si2 Ba1 Si3 41.46(11) 4_555 3_555 no
Si2 Ba1 Si3 41.46(11) 4_555 4_555 no
Si2 Ba1 Si3 41.46(11) 4_555 5_555 no
Si2 Ba1 Si3 138.54(11) 4_555 8_555 no
Si2 Ba1 Si3 108.90(11) 4_555 9_555 no
Si2 Ba1 Si3 71.10(11) 4_555 11_555 no
Si2 Ba1 Si3 108.90(11) 4_555 25_555 no
Si2 Ba1 Si3 138.54(11) 4_555 27_555 no
Si2 Ba1 Si3 138.54(11) 4_555 28_555 no
Si2 Ba1 Si3 71.10(11) 4_555 33_555 no
Si2 Ba1 Si2 70.53(11) 7_555 10_555 no
Si2 Ba1 Si2 109.47(11) 7_555 25_555 no
Si2 Ba1 Si2 70.53(11) 7_555 28_555 no
Si2 Ba1 Si2 180.00(11) 7_555 31_555 no
Si2 Ba1 Si2 109.47(11) 7_555 34_555 no
Si2 Ba1 Si3 41.46(11) 7_555 . no
Si2 Ba1 Si3 71.10(11) 7_555 2_555 no
Si2 Ba1 Si3 108.90(11) 7_555 3_555 no
Si2 Ba1 Si3 71.10(11) 7_555 4_555 no
Si2 Ba1 Si3 138.54(11) 7_555 5_555 no
Si2 Ba1 Si3 41.46(11) 7_555 8_555 no
Si2 Ba1 Si3 41.46(11) 7_555 9_555 no
Si2 Ba1 Si3 108.90(11) 7_555 11_555 no
Si2 Ba1 Si3 138.54(11) 7_555 25_555 no
Si2 Ba1 Si3 71.10(11) 7_555 27_555 no
Si2 Ba1 Si3 108.90(11) 7_555 28_555 no
Si2 Ba1 Si3 138.54(11) 7_555 33_555 no
Si2 Ba1 Si2 70.53(11) 10_555 25_555 no
Si2 Ba1 Si2 109.47(11) 10_555 28_555 no
Si2 Ba1 Si2 109.47(11) 10_555 31_555 no
Si2 Ba1 Si2 180.00(11) 10_555 34_555 no
Si2 Ba1 Si3 71.10(11) 10_555 . no
Si2 Ba1 Si3 138.54(11) 10_555 2_555 no
Si2 Ba1 Si3 108.90(11) 10_555 3_555 no
Si2 Ba1 Si3 41.46(11) 10_555 4_555 no
Si2 Ba1 Si3 71.10(11) 10_555 5_555 no
Si2 Ba1 Si3 108.90(11) 10_555 8_555 no
Si2 Ba1 Si3 41.46(11) 10_555 9_555 no
Si2 Ba1 Si3 41.46(11) 10_555 11_555 no
Si2 Ba1 Si3 108.90(11) 10_555 25_555 no
Si2 Ba1 Si3 71.10(11) 10_555 27_555 no
Si2 Ba1 Si3 138.54(11) 10_555 28_555 no
Si2 Ba1 Si3 138.54(11) 10_555 33_555 no
Si2 Ba1 Si2 70.53(11) 25_555 28_555 no
Si2 Ba1 Si2 70.53(11) 25_555 31_555 no
Si2 Ba1 Si2 109.47(11) 25_555 34_555 no
Si2 Ba1 Si3 138.54(11) 25_555 . no
Si2 Ba1 Si3 138.54(11) 25_555 2_555 no
Si2 Ba1 Si3 138.54(11) 25_555 3_555 no
Si2 Ba1 Si3 108.90(11) 25_555 4_555 no
Si2 Ba1 Si3 71.10(11) 25_555 5_555 no
Si2 Ba1 Si3 108.90(11) 25_555 8_555 no
Si2 Ba1 Si3 71.10(11) 25_555 9_555 no
Si2 Ba1 Si3 41.46(11) 25_555 11_555 no
Si2 Ba1 Si3 41.46(11) 25_555 25_555 no
Si2 Ba1 Si3 41.46(11) 25_555 27_555 no
Si2 Ba1 Si3 71.10(11) 25_555 28_555 no
Si2 Ba1 Si3 108.90(11) 25_555 33_555 no
Si2 Ba1 Si2 109.47(11) 28_555 31_555 no
Si2 Ba1 Si2 70.53(11) 28_555 34_555 no
Si2 Ba1 Si3 108.90(11) 28_555 . no
Si2 Ba1 Si3 71.10(11) 28_555 2_555 no
Si2 Ba1 Si3 138.54(11) 28_555 3_555 no
Si2 Ba1 Si3 138.54(11) 28_555 4_555 no
Si2 Ba1 Si3 138.54(11) 28_555 5_555 no
Si2 Ba1 Si3 41.46(11) 28_555 8_555 no
Si2 Ba1 Si3 71.10(11) 28_555 9_555 no
Si2 Ba1 Si3 108.90(11) 28_555 11_555 no
Si2 Ba1 Si3 71.10(11) 28_555 25_555 no
Si2 Ba1 Si3 41.46(11) 28_555 27_555 no
Si2 Ba1 Si3 41.46(11) 28_555 28_555 no
Si2 Ba1 Si3 108.90(11) 28_555 33_555 no
Si2 Ba1 Si2 70.53(11) 31_555 34_555 no
Si2 Ba1 Si3 138.54(11) 31_555 . no
Si2 Ba1 Si3 108.90(11) 31_555 2_555 no
Si2 Ba1 Si3 71.10(11) 31_555 3_555 no
Si2 Ba1 Si3 108.90(11) 31_555 4_555 no
Si2 Ba1 Si3 41.46(11) 31_555 5_555 no
Si2 Ba1 Si3 138.54(11) 31_555 8_555 no
Si2 Ba1 Si3 138.54(11) 31_555 9_555 no
Si2 Ba1 Si3 71.10(11) 31_555 11_555 no
Si2 Ba1 Si3 41.46(11) 31_555 25_555 no
Si2 Ba1 Si3 108.90(11) 31_555 27_555 no
Si2 Ba1 Si3 71.10(11) 31_555 28_555 no
Si2 Ba1 Si3 41.46(11) 31_555 33_555 no
Si2 Ba1 Si3 108.90(11) 34_555 . no
Si2 Ba1 Si3 41.46(11) 34_555 2_555 no
Si2 Ba1 Si3 71.10(11) 34_555 3_555 no
Si2 Ba1 Si3 138.54(11) 34_555 4_555 no
Si2 Ba1 Si3 108.90(11) 34_555 5_555 no
Si2 Ba1 Si3 71.10(11) 34_555 8_555 no
Si2 Ba1 Si3 138.54(11) 34_555 9_555 no
Si2 Ba1 Si3 138.54(11) 34_555 11_555 no
Si2 Ba1 Si3 71.10(11) 34_555 25_555 no
Si2 Ba1 Si3 108.90(11) 34_555 27_555 no
Si2 Ba1 Si3 41.46(11) 34_555 28_555 no
Si2 Ba1 Si3 41.46(11) 34_555 33_555 no
Si3 Ba1 Si3 69.97(12) . 2_555 no
Si3 Ba1 Si3 69.97(12) . 3_555 no
Si3 Ba1 Si3 43.24(12) . 4_555 no
Si3 Ba1 Si3 110.03(12) . 5_555 no
Si3 Ba1 Si3 69.97(12) . 8_555 no
Si3 Ba1 Si3 69.97(12) . 9_555 no
Si3 Ba1 Si3 110.03(12) . 11_555 no
Si3 Ba1 Si3 180.00(12) . 25_555 no
Si3 Ba1 Si3 110.03(12) . 27_555 no
Si3 Ba1 Si3 136.75(12) . 28_555 no
Si3 Ba1 Si3 110.03(12) . 33_555 no
Si3 Ba1 Si3 69.97(12) 2_555 3_555 no
Si3 Ba1 Si3 110.03(12) 2_555 4_555 no
Si3 Ba1 Si3 136.75(12) 2_555 5_555 no
Si3 Ba1 Si3 43.24(12) 2_555 8_555 no
Si3 Ba1 Si3 110.03(12) 2_555 9_555 no
Si3 Ba1 Si3 180.00(12) 2_555 11_555 no
Si3 Ba1 Si3 110.03(12) 2_555 25_555 no
Si3 Ba1 Si3 110.03(12) 2_555 27_555 no
Si3 Ba1 Si3 69.97(12) 2_555 28_555 no
Si3 Ba1 Si3 69.97(12) 2_555 33_555 no
Si3 Ba1 Si3 69.97(12) 3_555 4_555 no
Si3 Ba1 Si3 69.97(12) 3_555 5_555 no
Si3 Ba1 Si3 110.03(12) 3_555 8_555 no
Si3 Ba1 Si3 136.75(12) 3_555 9_555 no
Si3 Ba1 Si3 110.03(12) 3_555 11_555 no
Si3 Ba1 Si3 110.03(12) 3_555 25_555 no
Si3 Ba1 Si3 180.00(12) 3_555 27_555 no
Si3 Ba1 Si3 110.03(12) 3_555 28_555 no
Si3 Ba1 Si3 43.24(12) 3_555 33_555 no
Si3 Ba1 Si3 69.97(12) 4_555 5_555 no
Si3 Ba1 Si3 110.03(12) 4_555 8_555 no
Si3 Ba1 Si3 69.97(12) 4_555 9_555 no
Si3 Ba1 Si3 69.97(12) 4_555 11_555 no
Si3 Ba1 Si3 136.75(12) 4_555 25_555 no
Si3 Ba1 Si3 110.03(12) 4_555 27_555 no
Si3 Ba1 Si3 180.00(12) 4_555 28_555 no
Si3 Ba1 Si3 110.03(12) 4_555 33_555 no
Si3 Ba1 Si3 180.00(12) 5_555 8_555 no
Si3 Ba1 Si3 110.03(12) 5_555 9_555 no
Si3 Ba1 Si3 43.24(12) 5_555 11_555 no
Si3 Ba1 Si3 69.97(12) 5_555 25_555 no
Si3 Ba1 Si3 110.03(12) 5_555 27_555 no
Si3 Ba1 Si3 110.03(12) 5_555 28_555 no
Si3 Ba1 Si3 69.97(12) 5_555 33_555 no
Si3 Ba1 Si3 69.97(12) 8_555 9_555 no
Si3 Ba1 Si3 136.75(12) 8_555 11_555 no
Si3 Ba1 Si3 110.03(12) 8_555 25_555 no
Si3 Ba1 Si3 69.97(12) 8_555 27_555 no
Si3 Ba1 Si3 69.97(12) 8_555 28_555 no
Si3 Ba1 Si3 110.03(12) 8_555 33_555 no
Si3 Ba1 Si3 69.97(12) 9_555 11_555 no
Si3 Ba1 Si3 110.03(12) 9_555 25_555 no
Si3 Ba1 Si3 43.24(12) 9_555 27_555 no
Si3 Ba1 Si3 110.03(12) 9_555 28_555 no
Si3 Ba1 Si3 180.00(12) 9_555 33_555 no
Si3 Ba1 Si3 69.97(12) 11_555 25_555 no
Si3 Ba1 Si3 69.97(12) 11_555 27_555 no
Si3 Ba1 Si3 110.03(12) 11_555 28_555 no
Si3 Ba1 Si3 110.03(12) 11_555 33_555 no
Si3 Ba1 Si3 69.97(12) 25_555 27_555 no
Si3 Ba1 Si3 43.24(12) 25_555 28_555 no
Si3 Ba1 Si3 69.97(12) 25_555 33_555 no
Si3 Ba1 Si3 69.97(12) 27_555 28_555 no
Si3 Ba1 Si3 136.75(12) 27_555 33_555 no
Si3 Ba1 Si3 69.97(12) 28_555 33_555 no
Si3 Ba2 Si3 41.66(11) . 4_555 no
Si3 Ba2 Si3 162.10(12) . 14_554 no
Si3 Ba2 Si3 122.83(11) . 17_555 no
Si3 Ba2 Si3 122.83(11) . 20_554 no
Si3 Ba2 Si3 97.63(11) . 23_555 no
Si3 Ba2 Si3 85.16(11) . 25_565 no
Si3 Ba2 Si3 70.29(11) . 28_565 no
Si3 Ba2 Si1 96.53 . 2_555 no
Si3 Ba2 Si1 39.46 . 3_555 no
Si3 Ba2 Si1 74.38 . 6_555 no
Si3 Ba2 Si1 158.08 . 13_554 no
Si3 Ba2 Si2 37.07(10) . . no
Si3 Ba2 Si2 63.37(10) . 4_555 no
Si3 Ba2 Si2 122.18(10) . 31_565 no
Si3 Ba2 Si2 100.54(10) . 34_565 no
Si3 Ba2 Si2 63.04(10) . 37_666 no
Si3 Ba2 Si2 98.77(10) . 40_665 no
Si3 Ba2 Si2 96.47(10) . 43_666 no
Si3 Ba2 Si2 135.94(10) . 46_665 no
Si3 Ba2 Si3 62.30(11) . 3_555 no
Si3 Ba2 Si3 132.42(11) . 33_565 no
Si3 Ba2 Si3 62.82(11) . 37_666 no
Si3 Ba2 Si3 104.31(11) . 40_665 no
Si3 Ba2 Si3 122.83(11) 4_555 14_554 no
Si3 Ba2 Si3 162.10(12) 4_555 17_555 no
Si3 Ba2 Si3 97.63(11) 4_555 20_554 no
Si3 Ba2 Si3 122.83(11) 4_555 23_555 no
Si3 Ba2 Si3 70.29(11) 4_555 25_565 no
Si3 Ba2 Si3 85.16(11) 4_555 28_565 no
Si3 Ba2 Si1 96.53 4_555 2_555 no
Si3 Ba2 Si1 74.38 4_555 3_555 no
Si3 Ba2 Si1 39.46 4_555 6_555 no
Si3 Ba2 Si1 158.08 4_555 13_554 no
Si3 Ba2 Si2 63.37(10) 4_555 . no
Si3 Ba2 Si2 37.07(10) 4_555 4_555 no
Si3 Ba2 Si2 100.54(10) 4_555 31_565 no
Si3 Ba2 Si2 122.18(10) 4_555 34_565 no
Si3 Ba2 Si2 98.77(10) 4_555 37_666 no
Si3 Ba2 Si2 63.04(10) 4_555 40_665 no
Si3 Ba2 Si2 135.94(10) 4_555 43_666 no
Si3 Ba2 Si2 96.47(10) 4_555 46_665 no
Si3 Ba2 Si3 62.30(11) 4_555 3_555 no
Si3 Ba2 Si3 132.42(11) 4_555 33_565 no
Si3 Ba2 Si3 104.31(11) 4_555 37_666 no
Si3 Ba2 Si3 62.82(11) 4_555 40_665 no
Si3 Ba2 Si3 70.29(11) 14_554 17_555 no
Si3 Ba2 Si3 41.66(11) 14_554 20_554 no
Si3 Ba2 Si3 85.16(11) 14_554 23_555 no
Si3 Ba2 Si3 97.63(11) 14_554 25_565 no
Si3 Ba2 Si3 122.83(11) 14_554 28_565 no
Si3 Ba2 Si1 74.38 14_554 2_555 no
Si3 Ba2 Si1 158.08 14_554 3_555 no
Si3 Ba2 Si1 96.53 14_554 6_555 no
Si3 Ba2 Si1 39.46 14_554 13_554 no
Si3 Ba2 Si2 135.94(10) 14_554 . no
Si3 Ba2 Si2 98.77(10) 14_554 4_555 no
Si3 Ba2 Si2 63.04(10) 14_554 31_565 no
Si3 Ba2 Si2 96.47(10) 14_554 34_565 no
Si3 Ba2 Si2 122.18(10) 14_554 37_666 no
Si3 Ba2 Si2 63.37(10) 14_554 40_665 no
Si3 Ba2 Si2 100.54(10) 14_554 43_666 no
Si3 Ba2 Si2 37.07(10) 14_554 46_665 no
Si3 Ba2 Si3 104.31(11) 14_554 3_555 no
Si3 Ba2 Si3 62.82(11) 14_554 33_565 no
Si3 Ba2 Si3 132.42(11) 14_554 37_666 no
Si3 Ba2 Si3 62.30(11) 14_554 40_665 no
Si3 Ba2 Si3 85.16(11) 17_555 20_554 no
Si3 Ba2 Si3 41.66(11) 17_555 23_555 no
Si3 Ba2 Si3 122.83(11) 17_555 25_565 no
Si3 Ba2 Si3 97.63(11) 17_555 28_565 no
Si3 Ba2 Si1 74.38 17_555 2_555 no
Si3 Ba2 Si1 96.53 17_555 3_555 no
Si3 Ba2 Si1 158.08 17_555 6_555 no
Si3 Ba2 Si1 39.46 17_555 13_554 no
Si3 Ba2 Si2 98.77(10) 17_555 . no
Si3 Ba2 Si2 135.94(10) 17_555 4_555 no
Si3 Ba2 Si2 96.47(10) 17_555 31_565 no
Si3 Ba2 Si2 63.04(10) 17_555 34_565 no
Si3 Ba2 Si2 63.37(10) 17_555 37_666 no
Si3 Ba2 Si2 122.18(10) 17_555 40_665 no
Si3 Ba2 Si2 37.07(10) 17_555 43_666 no
Si3 Ba2 Si2 100.54(10) 17_555 46_665 no
Si3 Ba2 Si3 104.31(11) 17_555 3_555 no
Si3 Ba2 Si3 62.82(11) 17_555 33_565 no
Si3 Ba2 Si3 62.30(11) 17_555 37_666 no
Si3 Ba2 Si3 132.42(11) 17_555 40_665 no
Si3 Ba2 Si3 70.29(11) 20_554 23_555 no
Si3 Ba2 Si3 122.83(11) 20_554 25_565 no
Si3 Ba2 Si3 162.10(12) 20_554 28_565 no
Si3 Ba2 Si1 39.46 20_554 2_555 no
Si3 Ba2 Si1 158.08 20_554 3_555 no
Si3 Ba2 Si1 96.53 20_554 6_555 no
Si3 Ba2 Si1 74.38 20_554 13_554 no
Si3 Ba2 Si2 96.47(10) 20_554 . no
Si3 Ba2 Si2 63.04(10) 20_554 4_555 no
Si3 Ba2 Si2 98.77(10) 20_554 31_565 no
Si3 Ba2 Si2 135.94(10) 20_554 34_565 no
Si3 Ba2 Si2 100.54(10) 20_554 37_666 no
Si3 Ba2 Si2 37.07(10) 20_554 40_665 no
Si3 Ba2 Si2 122.18(10) 20_554 43_666 no
Si3 Ba2 Si2 63.37(10) 20_554 46_665 no
Si3 Ba2 Si3 62.82(11) 20_554 3_555 no
Si3 Ba2 Si3 104.31(11) 20_554 33_565 no
Si3 Ba2 Si3 132.42(11) 20_554 37_666 no
Si3 Ba2 Si3 62.30(11) 20_554 40_665 no
Si3 Ba2 Si3 162.10(12) 23_555 25_565 no
Si3 Ba2 Si3 122.83(11) 23_555 28_565 no
Si3 Ba2 Si1 39.46 23_555 2_555 no
Si3 Ba2 Si1 96.53 23_555 3_555 no
Si3 Ba2 Si1 158.08 23_555 6_555 no
Si3 Ba2 Si1 74.38 23_555 13_554 no
Si3 Ba2 Si2 63.04(10) 23_555 . no
Si3 Ba2 Si2 96.47(10) 23_555 4_555 no
Si3 Ba2 Si2 135.94(10) 23_555 31_565 no
Si3 Ba2 Si2 98.77(10) 23_555 34_565 no
Si3 Ba2 Si2 37.07(10) 23_555 37_666 no
Si3 Ba2 Si2 100.54(10) 23_555 40_665 no
Si3 Ba2 Si2 63.37(10) 23_555 43_666 no
Si3 Ba2 Si2 122.18(10) 23_555 46_665 no
Si3 Ba2 Si3 62.82(11) 23_555 3_555 no
Si3 Ba2 Si3 104.31(11) 23_555 33_565 no
Si3 Ba2 Si3 62.30(11) 23_555 37_666 no
Si3 Ba2 Si3 132.42(11) 23_555 40_665 no
Si3 Ba2 Si3 41.66(11) 25_565 28_565 no
Si3 Ba2 Si1 158.08 25_565 2_555 no
Si3 Ba2 Si1 74.38 25_565 3_555 no
Si3 Ba2 Si1 39.46 25_565 6_555 no
Si3 Ba2 Si1 96.53 25_565 13_554 no
Si3 Ba2 Si2 122.18(10) 25_565 . no
Si3 Ba2 Si2 100.54(10) 25_565 4_555 no
Si3 Ba2 Si2 37.07(10) 25_565 31_565 no
Si3 Ba2 Si2 63.37(10) 25_565 34_565 no
Si3 Ba2 Si2 135.94(10) 25_565 37_666 no
Si3 Ba2 Si2 96.47(10) 25_565 40_665 no
Si3 Ba2 Si2 98.77(10) 25_565 43_666 no
Si3 Ba2 Si2 63.04(10) 25_565 46_665 no
Si3 Ba2 Si3 132.42(11) 25_565 3_555 no
Si3 Ba2 Si3 62.30(11) 25_565 33_565 no
Si3 Ba2 Si3 104.31(11) 25_565 37_666 no
Si3 Ba2 Si3 62.82(11) 25_565 40_665 no
Si3 Ba2 Si1 158.08 28_565 2_555 no
Si3 Ba2 Si1 39.46 28_565 3_555 no
Si3 Ba2 Si1 74.38 28_565 6_555 no
Si3 Ba2 Si1 96.53 28_565 13_554 no
Si3 Ba2 Si2 100.54(10) 28_565 . no
Si3 Ba2 Si2 122.18(10) 28_565 4_555 no
Si3 Ba2 Si2 63.37(10) 28_565 31_565 no
Si3 Ba2 Si2 37.07(10) 28_565 34_565 no
Si3 Ba2 Si2 96.47(10) 28_565 37_666 no
Si3 Ba2 Si2 135.94(10) 28_565 40_665 no
Si3 Ba2 Si2 63.04(10) 28_565 43_666 no
Si3 Ba2 Si2 98.77(10) 28_565 46_665 no
Si3 Ba2 Si3 132.42(11) 28_565 3_555 no
Si3 Ba2 Si3 62.30(11) 28_565 33_565 no
Si3 Ba2 Si3 62.82(11) 28_565 37_666 no
Si3 Ba2 Si3 104.31(11) 28_565 40_665 no
Si1 Ba2 Si1 120.00 2_555 3_555 no
Si1 Ba2 Si1 120.00 2_555 6_555 no
Si1 Ba2 Si1 90.00 2_555 13_554 no
Si1 Ba2 Si2 61.64 2_555 . no
Si1 Ba2 Si2 61.64 2_555 4_555 no
Si1 Ba2 Si2 136.87 2_555 31_565 no
Si1 Ba2 Si2 136.87 2_555 34_565 no
Si1 Ba2 Si2 61.64 2_555 37_666 no
Si1 Ba2 Si2 61.64 2_555 40_665 no
Si1 Ba2 Si2 102.73 2_555 43_666 no
Si1 Ba2 Si2 102.73 2_555 46_665 no
Si1 Ba2 Si3 36.81 2_555 3_555 no
Si1 Ba2 Si3 126.81 2_555 33_565 no
Si1 Ba2 Si3 95.78 2_555 37_666 no
Si1 Ba2 Si3 95.78 2_555 40_665 no
Si1 Ba2 Si1 90.00 3_555 6_555 no
Si1 Ba2 Si1 120.00 3_555 13_554 no
Si1 Ba2 Si2 61.64 3_555 . no
Si1 Ba2 Si2 102.73 3_555 4_555 no
Si1 Ba2 Si2 102.73 3_555 31_565 no
Si1 Ba2 Si2 61.64 3_555 34_565 no
Si1 Ba2 Si2 61.64 3_555 37_666 no
Si1 Ba2 Si2 136.87 3_555 40_665 no
Si1 Ba2 Si2 61.64 3_555 43_666 no
Si1 Ba2 Si2 136.87 3_555 46_665 no
Si1 Ba2 Si3 95.78 3_555 3_555 no
Si1 Ba2 Si3 95.78 3_555 33_565 no
Si1 Ba2 Si3 36.81 3_555 37_666 no
Si1 Ba2 Si3 126.81 3_555 40_665 no
Si1 Ba2 Si1 120.00 6_555 13_554 no
Si1 Ba2 Si2 102.73 6_555 . no
Si1 Ba2 Si2 61.64 6_555 4_555 no
Si1 Ba2 Si2 61.64 6_555 31_565 no
Si1 Ba2 Si2 102.73 6_555 34_565 no
Si1 Ba2 Si2 136.87 6_555 37_666 no
Si1 Ba2 Si2 61.64 6_555 40_665 no
Si1 Ba2 Si2 136.87 6_555 43_666 no
Si1 Ba2 Si2 61.64 6_555 46_665 no
Si1 Ba2 Si3 95.78 6_555 3_555 no
Si1 Ba2 Si3 95.78 6_555 33_565 no
Si1 Ba2 Si3 126.81 6_555 37_666 no
Si1 Ba2 Si3 36.81 6_555 40_665 no
Si1 Ba2 Si2 136.87 13_554 . no
Si1 Ba2 Si2 136.87 13_554 4_555 no
Si1 Ba2 Si2 61.64 13_554 31_565 no
Si1 Ba2 Si2 61.64 13_554 34_565 no
Si1 Ba2 Si2 102.73 13_554 37_666 no
Si1 Ba2 Si2 102.73 13_554 40_665 no
Si1 Ba2 Si2 61.64 13_554 43_666 no
Si1 Ba2 Si2 61.64 13_554 46_665 no
Si1 Ba2 Si3 126.81 13_554 3_555 no
Si1 Ba2 Si3 36.81 13_554 33_565 no
Si1 Ba2 Si3 95.78 13_554 37_666 no
Si1 Ba2 Si3 95.78 13_554 40_665 no
Si2 Ba2 Si2 58.90(9) . 4_555 no
Si2 Ba2 Si2 159.25(9) . 31_565 no
Si2 Ba2 Si2 116.85(9) . 34_565 no
Si2 Ba2 Si2 36.36(9) . 37_666 no
Si2 Ba2 Si2 91.86(9) . 40_665 no
Si2 Ba2 Si2 91.86(9) . 43_666 no
Si2 Ba2 Si2 150.48(9) . 46_665 no
Si2 Ba2 Si3 35.15(10) . 3_555 no
Si2 Ba2 Si3 150.33(10) . 33_565 no
Si2 Ba2 Si3 59.18(10) . 37_666 no
Si2 Ba2 Si3 117.45(10) . 40_665 no
Si2 Ba2 Si2 116.85(9) 4_555 31_565 no
Si2 Ba2 Si2 159.25(9) 4_555 34_565 no
Si2 Ba2 Si2 91.86(9) 4_555 37_666 no
Si2 Ba2 Si2 36.36(9) 4_555 40_665 no
Si2 Ba2 Si2 150.48(9) 4_555 43_666 no
Si2 Ba2 Si2 91.86(9) 4_555 46_665 no
Si2 Ba2 Si3 35.15(10) 4_555 3_555 no
Si2 Ba2 Si3 150.33(10) 4_555 33_565 no
Si2 Ba2 Si3 117.45(10) 4_555 37_666 no
Si2 Ba2 Si3 59.18(10) 4_555 40_665 no
Si2 Ba2 Si2 58.90(9) 31_565 34_565 no
Si2 Ba2 Si2 150.48(9) 31_565 37_666 no
Si2 Ba2 Si2 91.86(9) 31_565 40_665 no
Si2 Ba2 Si2 91.86(9) 31_565 43_666 no
Si2 Ba2 Si2 36.36(9) 31_565 46_665 no
Si2 Ba2 Si3 150.33(10) 31_565 3_555 no
Si2 Ba2 Si3 35.15(10) 31_565 33_565 no
Si2 Ba2 Si3 117.45(10) 31_565 37_666 no
Si2 Ba2 Si3 59.18(10) 31_565 40_665 no
Si2 Ba2 Si2 91.86(9) 34_565 37_666 no
Si2 Ba2 Si2 150.48(9) 34_565 40_665 no
Si2 Ba2 Si2 36.36(9) 34_565 43_666 no
Si2 Ba2 Si2 91.86(9) 34_565 46_665 no
Si2 Ba2 Si3 150.33(10) 34_565 3_555 no
Si2 Ba2 Si3 35.15(10) 34_565 33_565 no
Si2 Ba2 Si3 59.18(10) 34_565 37_666 no
Si2 Ba2 Si3 117.45(10) 34_565 40_665 no
Si2 Ba2 Si2 116.85(9) 37_666 40_665 no
Si2 Ba2 Si2 58.90(9) 37_666 43_666 no
Si2 Ba2 Si2 159.25(9) 37_666 46_665 no
Si2 Ba2 Si3 59.18(10) 37_666 3_555 no
Si2 Ba2 Si3 117.45(10) 37_666 33_565 no
Si2 Ba2 Si3 35.15(10) 37_666 37_666 no
Si2 Ba2 Si3 150.33(10) 37_666 40_665 no
Si2 Ba2 Si2 159.25(9) 40_665 43_666 no
Si2 Ba2 Si2 58.90(9) 40_665 46_665 no
Si2 Ba2 Si3 59.18(10) 40_665 3_555 no
Si2 Ba2 Si3 117.45(10) 40_665 33_565 no
Si2 Ba2 Si3 150.33(10) 40_665 37_666 no
Si2 Ba2 Si3 35.15(10) 40_665 40_665 no
Si2 Ba2 Si2 116.85(9) 43_666 46_665 no
Si2 Ba2 Si3 117.45(10) 43_666 3_555 no
Si2 Ba2 Si3 59.18(10) 43_666 33_565 no
Si2 Ba2 Si3 35.15(10) 43_666 37_666 no
Si2 Ba2 Si3 150.33(10) 43_666 40_665 no
Si2 Ba2 Si3 117.45(10) 46_665 3_555 no
Si2 Ba2 Si3 59.18(10) 46_665 33_565 no
Si2 Ba2 Si3 150.33(10) 46_665 37_666 no
Si2 Ba2 Si3 35.15(10) 46_665 40_665 no
Si3 Ba2 Si3 163.63(10) 3_555 33_565 no
Si3 Ba2 Si3 91.16(10) 3_555 37_666 no
Si3 Ba2 Si3 91.16(10) 3_555 40_665 no
Si3 Ba2 Si3 91.16(10) 33_565 37_666 no
Si3 Ba2 Si3 91.16(10) 33_565 40_665 no
Si3 Ba2 Si3 163.63(10) 37_666 40_665 no
Si3 Si1 Si3 113.0(2) 2_555 5_556 no
Si3 Si1 Si3 107.7(2) 2_555 39_666 no
Si3 Si1 Si3 107.7(2) 2_555 45_656 no
Si3 Si1 Ba2 67.04 2_555 2_555 no
Si3 Si1 Ba2 78.48 2_555 3_555 no
Si3 Si1 Ba2 168.48 2_555 6_556 no
Si3 Si1 Ba2 67.04 2_555 13_445 no
Si3 Si1 Si3 107.7(2) 5_556 39_666 no
Si3 Si1 Si3 107.7(2) 5_556 45_656 no
Si3 Si1 Ba2 67.04 5_556 2_555 no
Si3 Si1 Ba2 168.48 5_556 3_555 no
Si3 Si1 Ba2 78.48 5_556 6_556 no
Si3 Si1 Ba2 67.04 5_556 13_445 no
Si3 Si1 Si3 113.0(2) 39_666 45_656 no
Si3 Si1 Ba2 78.48 39_666 2_555 no
Si3 Si1 Ba2 67.04 39_666 3_555 no
Si3 Si1 Ba2 67.04 39_666 6_556 no
Si3 Si1 Ba2 168.48 39_666 13_445 no
Si3 Si1 Ba2 168.48 45_656 2_555 no
Si3 Si1 Ba2 67.04 45_656 3_555 no
Si3 Si1 Ba2 67.04 45_656 6_556 no
Si3 Si1 Ba2 78.48 45_656 13_445 no
Ba2 Si1 Ba2 120.00 2_555 3_555 no
Ba2 Si1 Ba2 120.00 2_555 6_556 no
Ba2 Si1 Ba2 90.00 2_555 13_445 no
Ba2 Si1 Ba2 90.00 3_555 6_556 no
Ba2 Si1 Ba2 120.00 3_555 13_445 no
Ba2 Si1 Ba2 120.00 6_556 13_445 no
Si3 Si2 Si3 110.7(2) . 2_555 no
Si3 Si2 Si3 110.7(2) . 3_555 no
Si3 Si2 Si2 108.2(2) . 37_666 no
Si3 Si2 Ba1 71.8(2) . . no
Si3 Si2 Ba2 63.68(15) . . no
Si3 Si2 Ba2 75.1(2) . 2_555 no
Si3 Si2 Ba2 173.5(2) . 3_555 no
Si3 Si2 Si3 110.7(2) 2_555 3_555 no
Si3 Si2 Si2 108.2(2) 2_555 37_666 no
Si3 Si2 Ba1 71.8(2) 2_555 . no
Si3 Si2 Ba2 173.5(2) 2_555 . no
Si3 Si2 Ba2 63.68(15) 2_555 2_555 no
Si3 Si2 Ba2 75.1(2) 2_555 3_555 no
Si3 Si2 Si2 108.2(2) 3_555 37_666 no
Si3 Si2 Ba1 71.8(2) 3_555 . no
Si3 Si2 Ba2 75.1(2) 3_555 . no
Si3 Si2 Ba2 173.5(2) 3_555 2_555 no
Si3 Si2 Ba2 63.68(15) 3_555 3_555 no
Si2 Si2 Ba1 180.0(2) 37_666 . no
Si2 Si2 Ba2 71.82(14) 37_666 . no
Si2 Si2 Ba2 71.82(14) 37_666 2_555 no
Si2 Si2 Ba2 71.82(14) 37_666 3_555 no
Ba1 Si2 Ba2 108.18(11) . . no
Ba1 Si2 Ba2 108.18(11) . 2_555 no
Ba1 Si2 Ba2 108.18(11) . 3_555 no
Ba2 Si2 Ba2 110.73(10) . 2_555 no
Ba2 Si2 Ba2 110.73(10) . 3_555 no
Ba2 Si2 Ba2 110.73(10) 2_555 3_555 no
Si2 Si3 Si2 106.5(2) . 7_555 no
Si2 Si3 Si1 107.1(2) . 3_555 no
Si2 Si3 Si3 105.8(2) . 4_555 no
Si2 Si3 Ba1 66.8(2) . . no
Si2 Si3 Ba2 79.2(2) . . no
Si2 Si3 Ba2 173.5(2) . 7_555 no
Si2 Si3 Ba2 69.8(2) . 2_555 no
Si2 Si3 Si1 107.1(2) 7_555 3_555 no
Si2 Si3 Si3 105.8(2) 7_555 4_555 no
Si2 Si3 Ba1 66.8(2) 7_555 . no
Si2 Si3 Ba2 173.5(2) 7_555 . no
Si2 Si3 Ba2 79.2(2) 7_555 7_555 no
Si2 Si3 Ba2 69.8(2) 7_555 2_555 no
Si1 Si3 Si3 123.5(2) 3_555 4_555 no
Si1 Si3 Ba1 168.1(2) 3_555 . no
Si1 Si3 Ba2 73.50(12) 3_555 . no
Si1 Si3 Ba2 73.50(12) 3_555 7_555 no
Si1 Si3 Ba2 64.70(11) 3_555 2_555 no
Si3 Si3 Ba1 68.4(2) 4_555 . no
Si3 Si3 Ba2 69.2(2) 4_555 . no
Si3 Si3 Ba2 69.2(2) 4_555 7_555 no
Si3 Si3 Ba2 171.8(2) 4_555 2_555 no
Ba1 Si3 Ba2 113.83(14) . . no
Ba1 Si3 Ba2 113.83(14) . 7_555 no
Ba1 Si3 Ba2 103.43(12) . 2_555 no
Ba2 Si3 Ba2 94.84(12) . 7_555 no
Ba2 Si3 Ba2 115.72(13) . 2_555 no
Ba2 Si3 Ba2 115.72(13) 7_555 2_555 no

loop_
_geom_bond_atom_site_label_1
_geom_bond_atom_site_label_2
_geom_bond_distance
_geom_bond_site_symmetry_2
_geom_bond_publ_flag
Ba1 Si2 3.252(4) . yes
Ba1 Si2 3.252(4) 4_555 yes
Ba1 Si2 3.252(4) 7_555 yes
Ba1 Si2 3.252(4) 10_555 yes
Ba1 Si2 3.252(4) 25_555 yes
Ba1 Si2 3.252(4) 28_555 yes
Ba1 Si2 3.252(4) 31_555 yes
Ba1 Si2 3.252(4) 34_555 yes
Ba1 Si3 3.362(6) . yes
Ba1 Si3 3.362(6) 2_555 yes
Ba1 Si3 3.362(6) 3_555 yes
Ba1 Si3 3.362(6) 4_555 yes
Ba1 Si3 3.362(6) 5_555 yes
Ba1 Si3 3.362(6) 8_555 yes
Ba1 Si3 3.362(6) 9_555 yes
Ba1 Si3 3.362(6) 11_555 yes
Ba1 Si3 3.362(6) 25_555 yes
Ba1 Si3 3.362(6) 27_555 yes
Ba1 Si3 3.362(6) 28_555 yes
Ba1 Si3 3.362(6) 33_555 yes
Ba2 Si3 3.484(4) . yes
Ba2 Si3 3.484(4) 4_555 yes
Ba2 Si3 3.484(4) 14_554 yes
Ba2 Si3 3.484(4) 17_555 yes
Ba2 Si3 3.484(4) 20_554 yes
Ba2 Si3 3.484(4) 23_555 yes
Ba2 Si3 3.484(4) 25_565 yes
Ba2 Si3 3.484(4) 28_565 yes
Ba2 Si1 3.6277(1) 2_555 yes
Ba2 Si1 3.6277(1) 3_555 yes
Ba2 Si1 3.6277(1) 6_555 yes
Ba2 Si1 3.6277(1) 13_554 yes
Ba2 Si2 3.818(4) . yes
Ba2 Si2 3.818(4) 4_555 yes
Ba2 Si2 3.818(4) 31_565 yes
Ba2 Si2 3.818(4) 34_565 yes
Ba2 Si2 3.818(4) 37_666 yes
Ba2 Si2 3.818(4) 40_665 yes
Ba2 Si2 3.818(4) 43_666 yes
Ba2 Si2 3.818(4) 46_665 yes
Ba2 Si3 3.932(6) 3_555 yes
Ba2 Si3 3.932(6) 33_565 yes
Ba2 Si3 3.932(6) 37_666 yes
Ba2 Si3 3.932(6) 40_665 yes
Si1 Si3 2.404(6) 2_555 yes
Si1 Si3 2.404(6) 5_556 yes
Si1 Si3 2.404(6) 39_666 yes
Si1 Si3 2.404(6) 45_656 yes
Si2 Si3 2.343(5) . yes
Si2 Si3 2.343(5) 2_555 yes
Si2 Si3 2.343(5) 3_555 yes
Si2 Si2 2.382(6) 37_666 yes
Si3 Si3 2.477(9) 4_555 yes
